data_2022161
loop_
_publ_author_name
'Arderne, Charmaine'
'Batchelor, Kyle Fraser'
'Uprety, Bhawna'
'Chandran, Rahul'
'Abrahamse, Heidi'

_publ_section_title
;
 Reactivity trends of cobalt(III) complexes towards various amino acids
 based on the properties of the amino acid alkyl chains
;
_journal_issue 7
_journal_name_full 'Acta Crystallographica Section C'
_journal_page_first
;
;
_journal_paper_doi 10.1107/S2053229620007123
_journal_volume 76
_journal_year 2020
_chemical_formula_iupac '[Co (C4 H7 N2 O3) (C6 H18 N4)] (Cl) (Cl O4)'
_chemical_formula_moiety 'C11 H24 Co N5 O2 2+, Cl -, Cl O4 -'
_chemical_formula_sum 'C11 H24 Cl2 Co N5 O6'
_chemical_formula_weight 452.18
_chemical_name_systematic
;(<i>L</i>-Asparaginato-\k^2^<i>N</i>,<i>O</i>)[tris(2-aminoethyl)amine-\k^4^<i>N</i>,<i>N</i>',<i>N</i>'',<i>N</i>''']cobalt(III) chloride
perchlorate
;
_space_group_crystal_system monoclinic
_space_group_IT_number 14
_space_group_name_Hall '-P 2yn'
_space_group_name_H-M_alt 'P 1 21/n 1'
_atom_sites_solution_hydrogens mixed
_atom_sites_solution_primary dual
_audit_creation_method
;
Olex2 1.2-beta
(compiled 2018.03.09 svn.r3491 for OlexSys, GUI svn.r5479)
;
_cell_angle_alpha 90
_cell_angle_beta 118.651(2)
_cell_angle_gamma 90
_cell_formula_units_Z 4
_cell_length_a 13.6098(14)
_cell_length_b 11.1177(11)
_cell_length_c 13.6429(14)
_cell_measurement_reflns_used 9906
_cell_measurement_temperature 100(2)
_cell_measurement_theta_max 28.122
_cell_measurement_theta_min 2.500
_cell_volume 1811.5(3)
_computing_cell_refinement
;
SAINT (Bruker, 2016)
;
_computing_data_collection
;
APEX2 (Bruker, 2016)
;
_computing_data_reduction
;
SAINT (Bruker, 2016)
;
_computing_molecular_graphics
;
OLEX2 (Dolomanov <i>et al.</i>,  2009)
;
_computing_publication_material
;
OLEX2 (Dolomanov <i>et al.</i>,  2009)
;
_computing_structure_refinement
;
SHELXL2018 (Sheldrick, 2015b)
;
_computing_structure_solution
;
SHELXT (Sheldrick, 2015a)
;
_diffrn_ambient_temperature 100.01
_diffrn_measured_fraction_theta_full 0.999
_diffrn_measured_fraction_theta_max 0.998
_diffrn_measurement_device_type 'Bruker APEXII CCD'
_diffrn_measurement_method '\f and \w scans'
_diffrn_radiation_type MoK\a
_diffrn_radiation_wavelength 0.71073
_diffrn_reflns_av_R_equivalents 0.0467
_diffrn_reflns_av_unetI/netI 0.0264
_diffrn_reflns_limit_h_max 18
_diffrn_reflns_limit_h_min -18
_diffrn_reflns_limit_k_max 14
_diffrn_reflns_limit_k_min -14
_diffrn_reflns_limit_l_max 17
_diffrn_reflns_limit_l_min -18
_diffrn_reflns_number 36990
_diffrn_reflns_theta_full 25.242
_diffrn_reflns_theta_max 28.258
_diffrn_reflns_theta_min 2.500
_diffrn_standards_number 0
_exptl_absorpt_coefficient_mu 1.281
_exptl_absorpt_correction_T_max 0.7457
_exptl_absorpt_correction_T_min 0.6878
_exptl_absorpt_correction_type multi-scan
_exptl_absorpt_process_details
;
(SADABS; Bruker, 2016)
;
_exptl_crystal_colour pink
_exptl_crystal_density_diffrn 1.658
_exptl_crystal_description plank
_exptl_crystal_F_000 936
_exptl_crystal_size_max 0.279
_exptl_crystal_size_mid 0.241
_exptl_crystal_size_min 0.106
_refine_diff_density_max 1.323
_refine_diff_density_min -0.369
_refine_ls_extinction_method none
_refine_ls_goodness_of_fit_ref 1.060
_refine_ls_hydrogen_treatment mixed
_refine_ls_matrix_type full
_refine_ls_number_parameters 250
_refine_ls_number_reflns 4480
_refine_ls_number_restraints 6
_refine_ls_restrained_S_all 1.059
_refine_ls_R_factor_all 0.0435
_refine_ls_R_factor_gt 0.0370
_refine_ls_shift/su_max 0.001
_refine_ls_shift/su_mean 0.000
_refine_ls_structure_factor_coef Fsqd
_refine_ls_weighting_details 'w=1/[\s^2^(Fo^2^)+(0.0513P)^2^+1.9256P] where P=(Fo^2^+2Fc^2^)/3'
_refine_ls_weighting_scheme calc
_refine_ls_wR_factor_gt 0.0953
_refine_ls_wR_factor_ref 0.0987
_reflns_number_gt 3897
_reflns_number_total 4480
_reflns_threshold_expression 'I > 2\s(I)'
_cod_data_source_file dg3007sup1.cif
_cod_data_source_block mo_18ca_kb35_0ma
_cod_original_sg_symbol_H-M 'P 21/n'
_cod_database_code 2022161
_shelx_space_group_comment
;
The symmetry employed for this shelxl refinement is uniquely defined
by the following loop, which should always be used as a source of
symmetry information in preference to the above space-group names.
They are only intended as comments.
;
_shelx_estimated_absorpt_t_min 0.716
_shelx_estimated_absorpt_t_max 0.876

loop_
_space_group_symop_operation_xyz
'x, y, z'
'-x+1/2, y+1/2, -z+1/2'
'-x, -y, -z'
'x-1/2, -y-1/2, z-1/2'

loop_
_atom_site_type_symbol
_atom_site_label
_atom_site_fract_x
_atom_site_fract_y
_atom_site_fract_z
_atom_site_U_iso_or_equiv
_atom_site_adp_type
_atom_site_calc_flag
_atom_site_occupancy
_atom_site_disorder_assembly
_atom_site_disorder_group
Co Co1 0.28145(2) 0.80081(2) 0.46546(2) 0.01229(9) Uani d 1 . .
O O1 0.16440(13) 0.86543(14) 0.32794(12) 0.0161(3) Uani d 1 . .
O O2 0.11889(13) 0.89305(14) 0.14818(13) 0.0188(3) Uani d 1 . .
N N1 0.35135(16) 0.95949(16) 0.50444(16) 0.0162(4) Uani d 1 . .
H H1A 0.339(2) 0.999(2) 0.4444(17) 0.025(7) Uiso d 1 . .
H H1B 0.4237(12) 0.955(3) 0.549(2) 0.026(7) Uiso d 1 . .
N N2 0.34911(15) 0.76140(16) 0.37327(15) 0.0142(3) Uani d 1 . .
N N3 0.40068(16) 0.72726(16) 0.59985(15) 0.0146(3) Uani d 1 . .
H H3A 0.4619(15) 0.719(2) 0.595(2) 0.013(6) Uiso d 1 . .
H H3B 0.421(2) 0.769(2) 0.6615(17) 0.027(8) Uiso d 1 . .
N N4 0.20304(16) 0.64738(17) 0.44178(15) 0.0161(4) Uani d 1 . .
H H4 0.175(2) 0.631(2) 0.3703(12) 0.019(7) Uiso d 1 . .
N N5 0.19616(16) 0.85177(17) 0.53717(15) 0.0167(4) Uani d 1 . .
H H5 0.235(2) 0.833(3) 0.6080(13) 0.026(7) Uiso d 1 . .
C C1 0.3067(2) 1.0291(2) 0.5681(2) 0.0219(5) Uani d 1 . .
H H1C 0.305791 1.116050 0.552071 0.026 Uiso calc 1 . .
H H1D 0.354782 1.016557 0.649313 0.026 Uiso calc 1 . .
C C2 0.1894(2) 0.9854(2) 0.5325(2) 0.0213(5) Uani d 1 . .
H H2A 0.162767 1.016181 0.583756 0.026 Uiso calc 1 . .
H H2B 0.137352 1.012866 0.455807 0.026 Uiso calc 1 . .
C C3 0.36783(19) 0.60397(19) 0.61738(18) 0.0171(4) Uani d 1 . .
H H3C 0.330167 0.608123 0.663918 0.020 Uiso calc 1 . .
H H3D 0.434929 0.552260 0.655774 0.020 Uiso calc 1 . .
C C4 0.2888(2) 0.55292(19) 0.50314(19) 0.0182(4) Uani d 1 . .
H H4A 0.330295 0.532758 0.462371 0.022 Uiso calc 1 . .
H H4B 0.252455 0.478963 0.510696 0.022 Uiso calc 1 . .
C C5 0.11662(19) 0.6556(2) 0.48004(19) 0.0202(5) Uani d 1 . .
H H5A 0.146044 0.619237 0.555145 0.024 Uiso calc 1 . .
H H5B 0.048501 0.610870 0.427890 0.024 Uiso calc 1 . .
C C6 0.08801(19) 0.7864(2) 0.4839(2) 0.0209(5) Uani d 1 . .
H H6A 0.039468 0.817328 0.407504 0.025 Uiso calc 1 . .
H H6B 0.048375 0.796108 0.528151 0.025 Uiso calc 1 . .
C C7 0.18189(18) 0.85643(19) 0.24278(18) 0.0155(4) Uani d 1 . .
C C8 0.29091(19) 0.79545(19) 0.27156(18) 0.0159(4) Uani d 1 . .
C C9 0.3419(2) 0.7716(2) 0.19850(19) 0.0197(5) Uani d 1 . .
H H9A 0.369136 0.846595 0.180512 0.024 Uiso calc 1 . .
H H9B 0.288432 0.731186 0.128309 0.024 Uiso calc 1 . .
C C10 0.4394(2) 0.6879(2) 0.2734(2) 0.0284(6) Uani d 1 . .
H H10A 0.420311 0.602971 0.250317 0.034 Uiso calc 1 . .
H H10B 0.508047 0.709371 0.269563 0.034 Uiso calc 1 . .
C C11 0.45594(19) 0.7076(2) 0.39169(19) 0.0196(4) Uani d 1 . .
H H11A 0.470162 0.630449 0.432459 0.024 Uiso calc 1 . .
H H11B 0.519366 0.762852 0.434625 0.024 Uiso calc 1 . .
Cl Cl1 0.10831(5) 0.57484(5) 0.18753(4) 0.02043(13) Uani d 1 . .
Cl Cl2 0.22314(5) 0.30432(5) 0.68077(5) 0.02044(13) Uani d 1 . .
O O3 0.17091(17) 0.29218(17) 0.56145(15) 0.0308(4) Uani d 1 . .
O O4 0.30373(18) 0.40045(19) 0.71921(17) 0.0384(5) Uani d 1 . .
O O5 0.2812(2) 0.19463(18) 0.73485(18) 0.0421(5) Uani d 1 . .
O O6 0.14047(16) 0.3274(2) 0.71582(16) 0.0340(4) Uani d 1 . .

loop_
_atom_site_aniso_label
_atom_site_aniso_U_11
_atom_site_aniso_U_22
_atom_site_aniso_U_33
_atom_site_aniso_U_12
_atom_site_aniso_U_13
_atom_site_aniso_U_23
Co1 0.01261(15) 0.01375(15) 0.01002(15) -0.00012(10) 0.00503(12) 0.00058(10)
O1 0.0150(7) 0.0196(7) 0.0130(7) 0.0017(6) 0.0063(6) 0.0024(6)
O2 0.0164(8) 0.0240(8) 0.0118(7) -0.0002(6) 0.0033(6) 0.0046(6)
N1 0.0177(9) 0.0148(8) 0.0138(9) -0.0010(7) 0.0057(8) 0.0008(7)
N2 0.0144(9) 0.0145(8) 0.0137(8) -0.0008(7) 0.0066(7) -0.0003(7)
N3 0.0158(9) 0.0156(8) 0.0125(8) 0.0001(7) 0.0069(7) -0.0002(7)
N4 0.0175(9) 0.0182(9) 0.0115(8) -0.0024(7) 0.0060(7) -0.0007(7)
N5 0.0152(9) 0.0204(9) 0.0144(9) 0.0012(7) 0.0070(8) 0.0021(7)
C1 0.0280(12) 0.0171(10) 0.0206(11) 0.0004(9) 0.0116(10) -0.0023(9)
C2 0.0240(12) 0.0197(11) 0.0217(11) 0.0046(9) 0.0122(10) -0.0016(9)
C3 0.0176(10) 0.0148(9) 0.0173(10) 0.0005(8) 0.0072(9) 0.0036(8)
C4 0.0228(11) 0.0138(9) 0.0195(11) -0.0012(8) 0.0113(9) -0.0014(8)
C5 0.0155(10) 0.0258(11) 0.0186(11) -0.0032(9) 0.0076(9) 0.0021(9)
C6 0.0140(10) 0.0286(12) 0.0197(11) -0.0005(9) 0.0077(9) 0.0014(9)
C7 0.0153(10) 0.0155(9) 0.0151(10) -0.0034(8) 0.0067(8) -0.0002(8)
C8 0.0173(10) 0.0155(9) 0.0161(10) -0.0019(8) 0.0089(9) 0.0004(8)
C9 0.0241(12) 0.0227(11) 0.0156(10) 0.0024(9) 0.0120(10) 0.0012(8)
C10 0.0303(14) 0.0357(14) 0.0239(13) 0.0123(11) 0.0166(11) 0.0038(10)
C11 0.0169(11) 0.0243(11) 0.0178(11) 0.0059(9) 0.0084(9) 0.0032(9)
Cl1 0.0203(3) 0.0207(3) 0.0157(3) 0.0035(2) 0.0049(2) -0.00386(19)
Cl2 0.0263(3) 0.0207(3) 0.0186(3) -0.0043(2) 0.0143(2) -0.00254(19)
O3 0.0396(11) 0.0370(10) 0.0187(9) -0.0037(8) 0.0163(8) -0.0004(7)
O4 0.0423(12) 0.0407(11) 0.0360(11) -0.0194(9) 0.0218(10) -0.0067(9)
O5 0.0657(16) 0.0306(11) 0.0323(11) 0.0149(10) 0.0253(11) 0.0077(8)
O6 0.0237(9) 0.0581(13) 0.0228(9) -0.0011(9) 0.0131(8) -0.0003(9)

loop_
_atom_type_symbol
_atom_type_description
_atom_type_scat_dispersion_real
_atom_type_scat_dispersion_imag
_atom_type_scat_source
C C 0.0033 0.0016 'International Tables Vol C Tables 4.2.6.8 and 6.1.1.4'
H H 0.0000 0.0000 'International Tables Vol C Tables 4.2.6.8 and 6.1.1.4'
Cl Cl 0.1484 0.1585 'International Tables Vol C Tables 4.2.6.8 and 6.1.1.4'
Co Co 0.3494 0.9721 'International Tables Vol C Tables 4.2.6.8 and 6.1.1.4'
N N 0.0061 0.0033 'International Tables Vol C Tables 4.2.6.8 and 6.1.1.4'
O O 0.0106 0.0060 'International Tables Vol C Tables 4.2.6.8 and 6.1.1.4'

loop_
_geom_angle_atom_site_label_1
_geom_angle_atom_site_label_2
_geom_angle_atom_site_label_3
_geom_angle_site_symmetry_1
_geom_angle_site_symmetry_3
_geom_angle
_geom_angle_publ_flag
O1 Co1 N1 . . 89.75(7) ?
O1 Co1 N2 . . 83.12(7) ?
O1 Co1 N3 . . 176.62(7) ?
O1 Co1 N4 . . 91.92(7) ?
O1 Co1 N5 . . 88.09(7) ?
N1 Co1 N4 . . 171.52(8) ?
N2 Co1 N1 . . 93.44(8) ?
N2 Co1 N3 . . 94.32(8) ?
N2 Co1 N4 . . 95.01(8) ?
N3 Co1 N1 . . 92.61(8) ?
N3 Co1 N4 . . 86.09(8) ?
N5 Co1 N1 . . 85.96(8) ?
N5 Co1 N2 . . 171.19(8) ?
N5 Co1 N3 . . 94.48(8) ?
N5 Co1 N4 . . 85.79(8) ?
C7 O1 Co1 . . 115.01(14) ?
Co1 N1 H1A . . 110(2) ?
Co1 N1 H1B . . 111.9(19) ?
H1A N1 H1B . . 109(3) ?
C1 N1 Co1 . . 110.22(14) ?
C1 N1 H1A . . 109.8(19) ?
C1 N1 H1B . . 105.5(19) ?
C8 N2 Co1 . . 113.44(15) ?
C8 N2 C11 . . 110.52(18) ?
C11 N2 Co1 . . 135.91(15) ?
Co1 N3 H3A . . 111.3(17) ?
Co1 N3 H3B . . 114.4(19) ?
H3A N3 H3B . . 105(3) ?
C3 N3 Co1 . . 110.88(14) ?
C3 N3 H3A . . 106.6(17) ?
C3 N3 H3B . . 108.4(19) ?
Co1 N4 H4 . . 105.9(18) ?
C4 N4 Co1 . . 107.64(13) ?
C4 N4 H4 . . 106.5(18) ?
C4 N4 C5 . . 112.33(17) ?
C5 N4 Co1 . . 110.26(14) ?
C5 N4 H4 . . 113.8(18) ?
Co1 N5 H5 . . 107(2) ?
C2 N5 Co1 . . 108.17(14) ?
C2 N5 H5 . . 106(2) ?
C6 N5 Co1 . . 107.75(14) ?
C6 N5 H5 . . 111(2) ?
C6 N5 C2 . . 116.25(18) ?
N1 C1 H1C . . 110.1 ?
N1 C1 H1D . . 110.1 ?
N1 C1 C2 . . 108.01(18) ?
H1C C1 H1D . . 108.4 ?
C2 C1 H1C . . 110.1 ?
C2 C1 H1D . . 110.1 ?
N5 C2 C1 . . 105.88(19) ?
N5 C2 H2A . . 110.6 ?
N5 C2 H2B . . 110.6 ?
C1 C2 H2A . . 110.6 ?
C1 C2 H2B . . 110.6 ?
H2A C2 H2B . . 108.7 ?
N3 C3 H3C . . 110.3 ?
N3 C3 H3D . . 110.3 ?
N3 C3 C4 . . 107.31(17) ?
H3C C3 H3D . . 108.5 ?
C4 C3 H3C . . 110.3 ?
C4 C3 H3D . . 110.3 ?
N4 C4 C3 . . 106.95(17) ?
N4 C4 H4A . . 110.3 ?
N4 C4 H4B . . 110.3 ?
C3 C4 H4A . . 110.3 ?
C3 C4 H4B . . 110.3 ?
H4A C4 H4B . . 108.6 ?
N4 C5 H5A . . 109.9 ?
N4 C5 H5B . . 109.9 ?
N4 C5 C6 . . 109.14(18) ?
H5A C5 H5B . . 108.3 ?
C6 C5 H5A . . 109.9 ?
C6 C5 H5B . . 109.9 ?
N5 C6 C5 . . 106.07(18) ?
N5 C6 H6A . . 110.5 ?
N5 C6 H6B . . 110.5 ?
C5 C6 H6A . . 110.5 ?
C5 C6 H6B . . 110.5 ?
H6A C6 H6B . . 108.7 ?
O1 C7 C8 . . 112.53(18) ?
O2 C7 O1 . . 125.5(2) ?
O2 C7 C8 . . 122.0(2) ?
N2 C8 C7 . . 115.89(19) ?
N2 C8 C9 . . 115.4(2) ?
C9 C8 C7 . . 128.71(19) ?
C8 C9 H9A . . 111.5 ?
C8 C9 H9B . . 111.5 ?
C8 C9 C10 . . 101.16(18) ?
H9A C9 H9B . . 109.4 ?
C10 C9 H9A . . 111.5 ?
C10 C9 H9B . . 111.5 ?
C9 C10 H10A . . 110.8 ?
C9 C10 H10B . . 110.8 ?
H10A C10 H10B . . 108.8 ?
C11 C10 C9 . . 104.89(19) ?
C11 C10 H10A . . 110.8 ?
C11 C10 H10B . . 110.8 ?
N2 C11 C10 . . 104.03(18) ?
N2 C11 H11A . . 111.0 ?
N2 C11 H11B . . 111.0 ?
C10 C11 H11A . . 111.0 ?
C10 C11 H11B . . 111.0 ?
H11A C11 H11B . . 109.0 ?
O3 Cl2 O4 . . 111.07(12) ?
O3 Cl2 O5 . . 110.54(12) ?
O3 Cl2 O6 . . 110.61(12) ?
O4 Cl2 O5 . . 107.78(14) ?
O4 Cl2 O6 . . 109.09(13) ?
O6 Cl2 O5 . . 107.64(13) ?

loop_
_geom_bond_atom_site_label_1
_geom_bond_atom_site_label_2
_geom_bond_site_symmetry_2
_geom_bond_distance
_geom_bond_publ_flag
Co1 O1 . 1.9256(15) ?
Co1 N1 . 1.9533(19) ?
Co1 N2 . 1.9321(18) ?
Co1 N3 . 1.9520(19) ?
Co1 N4 . 1.9550(19) ?
Co1 N5 . 1.9273(19) ?
O1 C7 . 1.297(3) ?
O2 C7 . 1.227(3) ?
N1 H1A . 0.870(14) ?
N1 H1B . 0.875(14) ?
N1 C1 . 1.492(3) ?
N2 C8 . 1.282(3) ?
N2 C11 . 1.478(3) ?
N3 H3A . 0.874(13) ?
N3 H3B . 0.883(14) ?
N3 C3 . 1.496(3) ?
N4 H4 . 0.879(14) ?
N4 C4 . 1.493(3) ?
N4 C5 . 1.501(3) ?
N5 H5 . 0.876(14) ?
N5 C2 . 1.488(3) ?
N5 C6 . 1.482(3) ?
C1 H1C . 0.9900 ?
C1 H1D . 0.9900 ?
C1 C2 . 1.509(3) ?
C2 H2A . 0.9900 ?
C2 H2B . 0.9900 ?
C3 H3C . 0.9900 ?
C3 H3D . 0.9900 ?
C3 C4 . 1.517(3) ?
C4 H4A . 0.9900 ?
C4 H4B . 0.9900 ?
C5 H5A . 0.9900 ?
C5 H5B . 0.9900 ?
C5 C6 . 1.513(3) ?
C6 H6A . 0.9900 ?
C6 H6B . 0.9900 ?
C7 C8 . 1.502(3) ?
C8 C9 . 1.486(3) ?
C9 H9A . 0.9900 ?
C9 H9B . 0.9900 ?
C9 C10 . 1.540(3) ?
C10 H10A . 0.9900 ?
C10 H10B . 0.9900 ?
C10 C11 . 1.535(3) ?
C11 H11A . 0.9900 ?
C11 H11B . 0.9900 ?
Cl2 O3 . 1.4366(19) ?
Cl2 O4 . 1.438(2) ?
Cl2 O5 . 1.448(2) ?
Cl2 O6 . 1.4409(19) ?

loop_
_geom_hbond_atom_site_label_D
_geom_hbond_atom_site_label_H
_geom_hbond_atom_site_label_A
_geom_hbond_site_symmetry_A
_geom_hbond_distance_DH
_geom_hbond_distance_HA
_geom_hbond_distance_DA
_geom_hbond_angle_DHA
_geom_hbond_publ_flag
N1 H1A Cl1 2 0.870(14) 2.389(18) 3.191(2) 153(3) yes
N1 H1B Cl1 4_676 0.875(14) 2.334(15) 3.200(2) 170(3) yes
N3 H3A O2 4_676 0.874(13) 2.270(18) 3.028(2) 145(2) yes
N3 H3B O6 2_556 0.883(14) 2.29(2) 3.038(3) 142(3) yes
N4 H4 Cl1 . 0.879(14) 2.294(14) 3.1712(19) 176(2) yes
N5 H5 Cl2 2_556 0.876(14) 2.675(17) 3.4985(19) 157(3) yes
N5 H5 O4 2_556 0.876(14) 2.75(2) 3.367(3) 128(2) yes
N5 H5 O5 2_556 0.876(14) 2.73(2) 3.450(3) 140(2) yes
N5 H5 O6 2_556 0.876(14) 2.178(16) 3.031(3) 164(3) yes
C5 H5B O6 3_566 0.99 2.47 3.233(3) 133.7 yes

loop_
_geom_torsion_atom_site_label_1
_geom_torsion_atom_site_label_2
_geom_torsion_atom_site_label_3
_geom_torsion_atom_site_label_4
_geom_torsion_site_symmetry_1
_geom_torsion_site_symmetry_2
_geom_torsion_site_symmetry_3
_geom_torsion_site_symmetry_4
_geom_torsion
_geom_torsion_publ_flag
Co1 O1 C7 O2 . . . . -179.03(17) ?
Co1 O1 C7 C8 . . . . 0.6(2) ?
Co1 N1 C1 C2 . . . . -28.1(2) ?
Co1 N2 C8 C7 . . . . -1.1(2) ?
Co1 N2 C8 C9 . . . . 177.56(15) ?
Co1 N2 C11 C10 . . . . 171.36(17) ?
Co1 N3 C3 C4 . . . . 29.7(2) ?
Co1 N4 C4 C3 . . . . 44.81(19) ?
Co1 N4 C5 C6 . . . . 20.7(2) ?
Co1 N5 C2 C1 . . . . -46.5(2) ?
Co1 N5 C6 C5 . . . . 48.02(19) ?
O1 C7 C8 N2 . . . . 0.4(3) ?
O1 C7 C8 C9 . . . . -178.1(2) ?
O2 C7 C8 N2 . . . . 180.0(2) ?
O2 C7 C8 C9 . . . . 1.5(4) ?
N1 C1 C2 N5 . . . . 48.1(2) ?
N2 C8 C9 C10 . . . . 11.5(3) ?
N3 C3 C4 N4 . . . . -48.3(2) ?
N4 C5 C6 N5 . . . . -44.3(2) ?
C2 N5 C6 C5 . . . . 169.55(18) ?
C4 N4 C5 C6 . . . . 140.80(19) ?
C5 N4 C4 C3 . . . . -76.8(2) ?
C6 N5 C2 C1 . . . . -167.78(18) ?
C7 C8 C9 C10 . . . . -170.1(2) ?
C8 N2 C11 C10 . . . . -13.2(2) ?
C8 C9 C10 C11 . . . . -18.3(2) ?
C9 C10 C11 N2 . . . . 19.4(3) ?
C11 N2 C8 C7 . . . . -177.62(18) ?
C11 N2 C8 C9 . . . . 1.0(3) ?

_cod_database_fobs_code 2022161
